data_4121930
loop_
_publ_author_name
'Zhang, Rui'
'Futagoishi, Tsukasa'
'Murata, Michihisa'
'Wakamiya, Atsushi'
'Murata, Yasujiro'

_publ_section_title
;
 Synthesis and Structure of an Open-Cage Thiafullerene C69S: Reactivity
 Differences of an Open-Cage C70 Tetraketone Relative to Its C60 Analogue.
;
_journal_issue 23
_journal_name_full 'Journal of the American Chemical Society'
_journal_page_first 8193
_journal_page_last 8196
_journal_paper_doi 10.1021/ja504054s
_journal_volume 136
_journal_year 2014
_chemical_formula_sum 'C102 H48 N2 O7.5'
_chemical_formula_weight 1421.42
_chemical_name_systematic
; 
 ? 
;
_space_group_IT_number 2
_symmetry_cell_setting triclinic
_symmetry_space_group_name_Hall '-P 1'
_symmetry_space_group_name_H-M 'P -1'
_atom_sites_solution_hydrogens geom
_atom_sites_solution_primary direct
_atom_sites_solution_secondary difmap
_audit_creation_method SHELXL-97
_cell_angle_alpha 97.7600(4)
_cell_angle_beta 94.6572(4)
_cell_angle_gamma 101.0449(3)
_cell_formula_units_Z 2
_cell_length_a 10.96900(10)
_cell_length_b 14.08040(10)
_cell_length_c 20.8984(2)
_cell_measurement_temperature 103(2)
_cell_volume 3119.84(5)
_computing_structure_refinement 'SHELXL-97 (Sheldrick, 1997)'
_computing_structure_solution 'SHELXS-97 (Sheldrick, 1990)'
_diffrn_ambient_temperature 103(2)
_diffrn_measured_fraction_theta_full 0.987
_diffrn_measured_fraction_theta_max 0.987
_diffrn_radiation_monochromator graphite
_diffrn_radiation_source 'fine-focus sealed tube'
_diffrn_radiation_wavelength 0.85000
_diffrn_reflns_av_R_equivalents 0.0510
_diffrn_reflns_av_sigmaI/netI 0.0282
_diffrn_reflns_limit_h_max 13
_diffrn_reflns_limit_h_min -13
_diffrn_reflns_limit_k_max 17
_diffrn_reflns_limit_k_min -17
_diffrn_reflns_limit_l_max 25
_diffrn_reflns_limit_l_min -25
_diffrn_reflns_number 56138
_diffrn_reflns_theta_full 31.00
_diffrn_reflns_theta_max 31.00
_diffrn_reflns_theta_min 1.18
_exptl_absorpt_coefficient_mu 0.141
_exptl_absorpt_correction_T_max 0.9972
_exptl_absorpt_correction_T_min 0.9958
_exptl_absorpt_correction_type multi-scan
_exptl_crystal_colour balck
_exptl_crystal_density_diffrn 1.513
_exptl_crystal_density_method 'not measured'
_exptl_crystal_description plate
_exptl_crystal_F_000 1468
_exptl_crystal_size_max 0.03
_exptl_crystal_size_mid 0.03
_exptl_crystal_size_min 0.02
_refine_diff_density_max 0.966
_refine_diff_density_min -0.431
_refine_diff_density_rms 0.086
_refine_ls_extinction_method none
_refine_ls_goodness_of_fit_ref 1.115
_refine_ls_hydrogen_treatment constr
_refine_ls_matrix_type full
_refine_ls_number_parameters 1076
_refine_ls_number_reflns 11485
_refine_ls_number_restraints 40
_refine_ls_restrained_S_all 1.119
_refine_ls_R_factor_all 0.0879
_refine_ls_R_factor_gt 0.0810
_refine_ls_shift/su_max 0.002
_refine_ls_shift/su_mean 0.000
_refine_ls_structure_factor_coef Fsqd
_refine_ls_weighting_details 'calc w=1/[\s^2^(Fo^2^)+(0.1169P)^2^+10.6023P] where P=(Fo^2^+2Fc^2^)/3'
_refine_ls_weighting_scheme calc
_refine_ls_wR_factor_gt 0.2680
_refine_ls_wR_factor_ref 0.2750
_reflns_number_gt 10119
_reflns_number_total 11485
_reflns_threshold_expression >2sigma(I)
_cod_data_source_file ja504054s_si_003.cif
_cod_data_source_block rz68c
_cod_depositor_comments
;Adding full bibliography for 4121930--4121933.cif.

The following automatic conversions were performed:

'_symmetry_cell_setting' tag value 'tricrinic' was replaced with
'triclinic' value as specified in the replacement file
'/home/robertas/cod-tools/perl-scripts/inputs/replacement_values.lst'.

Automatic conversion script
Id: cif_fix_values 3143 2015-03-26 13:38:13Z robertas 
;
_cod_original_sg_symbol_H-M P-1
_cod_original_formula_sum 'C102 H48 N2 O7.50'
_cod_database_code 4121930

loop_
_symmetry_equiv_pos_as_xyz
'x, y, z'
'-x, -y, -z'

loop_
_atom_site_label
_atom_site_type_symbol
_atom_site_fract_x
_atom_site_fract_y
_atom_site_fract_z
_atom_site_U_iso_or_equiv
_atom_site_adp_type
_atom_site_occupancy
_atom_site_symmetry_multiplicity
_atom_site_calc_flag
_atom_site_refinement_flags
_atom_site_disorder_assembly
_atom_site_disorder_group
C1 C 0.3574(4) 0.7848(3) 0.76459(19) 0.0282(8) Uani 1 1 d . . .
C2 C 0.3522(3) 0.8791(3) 0.74058(19) 0.0273(8) Uani 1 1 d . . .
C3 C 0.3738(3) 0.9678(3) 0.78122(19) 0.0277(8) Uani 1 1 d . . .
C4 C 0.3549(4) 0.9864(3) 0.85387(19) 0.0292(8) Uani 1 1 d . . .
C5 C 0.2167(4) 0.8878(3) 0.91929(19) 0.0292(8) Uani 1 1 d . . .
C6 C 0.1528(4) 0.7762(3) 0.90383(19) 0.0313(9) Uani 1 1 d . . .
C7 C 0.0277(4) 0.7744(3) 0.86733(19) 0.0291(8) Uani 1 1 d . . .
C8 C -0.0393(4) 0.7264(3) 0.80967(19) 0.0291(8) Uani 1 1 d . . .
C9 C 0.0001(4) 0.6463(3) 0.7635(2) 0.0300(9) Uani 1 1 d . A .
C10 C 0.1062(4) 0.6073(3) 0.7928(2) 0.0318(9) Uani 1 1 d . . .
H10 H 0.0888 0.5655 0.8244 0.038 Uiso 1 1 calc R . .
C11 C 0.2222(4) 0.6269(3) 0.7777(2) 0.0317(9) Uani 1 1 d . . .
H11 H 0.2823 0.5980 0.7991 0.038 Uiso 1 1 calc R . .
C12 C 0.2651(4) 0.6919(3) 0.72904(19) 0.0292(8) Uani 1 1 d . . .
C13 C 0.1581(4) 0.7230(3) 0.69343(18) 0.0271(8) Uani 1 1 d . . .
C14 C 0.1914(4) 0.7945(3) 0.65145(19) 0.0270(8) Uani 1 1 d . . .
C15 C 0.2982(3) 0.8744(3) 0.67409(19) 0.0277(8) Uani 1 1 d . . .
C16 C 0.3032(3) 0.9629(3) 0.64866(19) 0.0283(8) Uani 1 1 d . . .
C17 C 0.3420(4) 1.0546(3) 0.6902(2) 0.0294(8) Uani 1 1 d . . .
C18 C 0.3662(3) 1.0545(3) 0.7561(2) 0.0291(8) Uani 1 1 d . . .
C19 C 0.3223(4) 1.1223(3) 0.8027(2) 0.0305(9) Uani 1 1 d . . .
C20 C 0.2915(3) 1.0777(3) 0.8570(2) 0.0293(8) Uani 1 1 d . . .
C21 C 0.1969(4) 1.1063(3) 0.89374(19) 0.0301(9) Uani 1 1 d . . .
C22 C 0.1036(4) 1.0374(3) 0.92217(18) 0.0287(8) Uani 1 1 d . . .
C23 C 0.1071(4) 0.9364(3) 0.91934(18) 0.0275(8) Uani 1 1 d . . .
C24 C -0.0005(4) 0.8653(3) 0.89613(18) 0.0272(8) Uani 1 1 d . . .
C25 C -0.1179(4) 0.8883(3) 0.88260(19) 0.0288(8) Uani 1 1 d . . .
C26 C -0.1924(3) 0.8371(3) 0.8236(2) 0.0288(8) Uani 1 1 d . . .
C27 C -0.1401(4) 0.7693(3) 0.7823(2) 0.0287(8) Uani 1 1 d . . .
C28 C -0.1578(4) 0.7683(3) 0.71315(19) 0.0288(8) Uani 1 1 d . . .
C29 C -0.0590(4) 0.7412(3) 0.67691(19) 0.0276(8) Uani 1 1 d . . .
C30 C 0.0368(4) 0.6997(3) 0.70725(19) 0.0276(8) Uani 1 1 d . . .
C31 C -0.0319(4) 0.7841(3) 0.62201(19) 0.0291(8) Uani 1 1 d . . .
C32 C 0.0964(4) 0.8128(3) 0.60968(18) 0.0277(8) Uani 1 1 d . . .
C33 C 0.1042(4) 0.9013(3) 0.58202(19) 0.0304(9) Uani 1 1 d . . .
C34 C 0.2081(4) 0.9758(3) 0.60101(19) 0.0299(9) Uani 1 1 d . . .
C35 C 0.1914(4) 1.0760(3) 0.6122(2) 0.0331(9) Uani 1 1 d . . .
C36 C 0.2746(4) 1.1248(3) 0.6681(2) 0.0327(9) Uani 1 1 d . . .
C37 C 0.2431(4) 1.1988(3) 0.7121(2) 0.0346(9) Uani 1 1 d . . .
C38 C 0.2692(4) 1.1980(3) 0.7821(2) 0.0329(9) Uani 1 1 d . . .
C39 C 0.1959(4) 1.2396(3) 0.8249(2) 0.0344(9) Uani 1 1 d . . .
C40 C 0.1594(4) 1.1940(3) 0.8797(2) 0.0330(9) Uani 1 1 d . . .
C41 C 0.0392(4) 1.2164(3) 0.8922(2) 0.0336(9) Uani 1 1 d . . .
C42 C -0.0483(4) 1.1486(3) 0.9143(2) 0.0328(9) Uani 1 1 d . . .
C43 C -0.0170(4) 1.0574(3) 0.92653(19) 0.0305(9) Uani 1 1 d . . .
C44 C -0.1278(4) 0.9829(3) 0.90758(19) 0.0295(9) Uani 1 1 d . . .
C45 C -0.2252(4) 1.0268(3) 0.8822(2) 0.0319(9) Uani 1 1 d . . .
C46 C -0.3027(4) 0.9768(3) 0.8279(2) 0.0332(9) Uani 1 1 d . . .
C47 C -0.2828(4) 0.8832(3) 0.7970(2) 0.0310(9) Uani 1 1 d . . .
C48 C -0.3063(3) 0.8780(3) 0.7286(2) 0.0316(9) Uani 1 1 d . . .
C49 C -0.2358(3) 0.8297(3) 0.6871(2) 0.0297(9) Uani 1 1 d . . .
C50 C -0.2062(4) 0.8723(3) 0.6281(2) 0.0313(9) Uani 1 1 d . . .
C51 C -0.1011(4) 0.8514(3) 0.59914(19) 0.0313(9) Uani 1 1 d . . .
C52 C -0.0173(4) 0.9246(3) 0.57376(19) 0.0316(9) Uani 1 1 d . . .
C53 C -0.0356(4) 1.0219(3) 0.5790(2) 0.0338(9) Uani 1 1 d . . .
C54 C 0.0732(4) 1.1012(3) 0.5992(2) 0.0344(9) Uani 1 1 d . . .
C55 C 0.0552(4) 1.1890(3) 0.6355(2) 0.0370(10) Uani 1 1 d . . .
C56 C 0.1399(4) 1.2378(3) 0.6908(2) 0.0367(10) Uani 1 1 d . . .
C57 C 0.0697(4) 1.2854(3) 0.7370(2) 0.0391(10) Uani 1 1 d . . .
C58 C 0.0986(4) 1.2875(3) 0.8026(2) 0.0364(10) Uani 1 1 d . . .
C59 C 0.0015(4) 1.2734(3) 0.8446(2) 0.0370(10) Uani 1 1 d . . .
C60 C -0.1247(4) 1.2556(3) 0.8183(2) 0.0376(10) Uani 1 1 d . . .
C61 C -0.2154(4) 1.1820(3) 0.8403(2) 0.0369(10) Uani 1 1 d . . .
C62 C -0.1784(4) 1.1308(3) 0.8879(2) 0.0332(9) Uani 1 1 d . . .
C63 C -0.2996(4) 1.1303(3) 0.7841(2) 0.0375(10) Uani 1 1 d . . .
C64 C -0.3414(4) 1.0292(3) 0.7782(2) 0.0349(10) Uani 1 1 d . . .
C65 C -0.3448(4) 0.9678(3) 0.7167(2) 0.0346(9) Uani 1 1 d . . .
C66 C -0.3110(4) 1.0098(3) 0.6631(2) 0.0347(9) Uani 1 1 d . . .
C67 C -0.2388(4) 0.9622(3) 0.6189(2) 0.0347(9) Uani 1 1 d . . .
C68 C -0.1544(4) 1.0367(4) 0.5953(2) 0.0361(10) Uani 1 1 d . . .
C69 C -0.1711(4) 1.1307(4) 0.6271(2) 0.0382(10) Uani 1 1 d . . .
C70 C -0.0676(4) 1.2055(3) 0.6473(2) 0.0389(10) Uani 1 1 d . . .
C71 C -0.0583(5) 1.2665(3) 0.7092(2) 0.0392(10) Uani 1 1 d . . .
C72 C -0.1537(4) 1.2516(3) 0.7495(2) 0.0381(10) Uani 1 1 d . . .
C73 C -0.2621(4) 1.1730(4) 0.7282(2) 0.0396(10) Uani 1 1 d . . .
C74 C -0.2699(4) 1.1142(4) 0.6685(2) 0.0392(10) Uani 1 1 d . . .
C75 C 0.3347(4) 0.6363(3) 0.67966(19) 0.0297(8) Uani 1 1 d . . .
C76 C 0.4634(4) 0.6520(4) 0.6821(2) 0.0400(10) Uani 1 1 d . . .
H76 H 0.5152 0.7018 0.7132 0.048 Uiso 1 1 calc R . .
C77 C 0.5150(4) 0.5926(4) 0.6377(3) 0.0476(12) Uani 1 1 d . . .
H77 H 0.6031 0.6011 0.6380 0.057 Uiso 1 1 calc R . .
C78 C 0.4367(4) 0.5215(4) 0.5935(2) 0.0442(11) Uani 1 1 d . . .
H78 H 0.4703 0.4805 0.5627 0.053 Uiso 1 1 calc R . .
C79 C 0.3072(4) 0.5099(3) 0.5938(2) 0.0338(9) Uani 1 1 d . . .
C80 C 0.2179(4) 0.4324(3) 0.5445(2) 0.0366(10) Uani 1 1 d . . .
C81 C 0.2205(5) 0.4664(4) 0.4786(2) 0.0490(12) Uani 1 1 d . . .
H81 H 0.1635 0.4178 0.4462 0.074 Uiso 1 1 calc R . .
H81A H 0.3056 0.4741 0.4661 0.074 Uiso 1 1 calc R . .
H81B H 0.1941 0.5294 0.4811 0.074 Uiso 1 1 calc R . .
C82 C 0.0834(5) 0.4170(4) 0.5626(3) 0.0479(12) Uani 1 1 d . . .
H82 H 0.0544 0.4789 0.5648 0.061(17) Uiso 1 1 calc R . .
H82A H 0.0810 0.3947 0.6050 0.091 Uiso 1 1 calc R . .
H82B H 0.0290 0.3676 0.5297 0.091 Uiso 1 1 calc R . .
C83 C 0.2590(5) 0.3332(4) 0.5409(3) 0.0514(13) Uani 1 1 d . . .
H83 H 0.2009 0.2842 0.5092 0.077 Uiso 1 1 calc R . .
H83A H 0.2588 0.3121 0.5838 0.077 Uiso 1 1 calc R . .
H83B H 0.3434 0.3402 0.5275 0.077 Uiso 1 1 calc R . .
C84 C -0.1119(4) 0.5610(3) 0.7407(2) 0.0317(9) Uani 1 1 d . . .
C85 C -0.1175(4) 0.5038(3) 0.6814(2) 0.0358(9) Uani 1 1 d . A .
H85 H -0.0517 0.5149 0.6546 0.043 Uiso 1 1 calc R . .
C86 C -0.2217(5) 0.4298(3) 0.6617(2) 0.0441(11) Uani 1 1 d . . .
H86 H -0.2302 0.3900 0.6204 0.053 Uiso 1 1 calc R A .
C87 C -0.3124(5) 0.4147(4) 0.7026(3) 0.0526(14) Uani 1 1 d . A .
H87 H -0.3886 0.3690 0.6885 0.063 Uiso 0.612(11) 1 calc PR A 1
H87A H -0.3756 0.3567 0.6940 0.063 Uiso 0.388(11) 1 calc PR A 2
C88A C -0.2894(7) 0.4727(5) 0.7718(5) 0.0290(17) Uani 0.612(11) 1 d P A 1
C89A C -0.3799(7) 0.4588(5) 0.8225(4) 0.035(2) Uani 0.612(11) 1 d P A 1
C90A C -0.3084(8) 0.4785(7) 0.8906(4) 0.049(2) Uani 0.612(11) 1 d P A 1
H90A H -0.2553 0.4304 0.8942 0.074 Uiso 0.612(11) 1 calc PR A 1
H90B H -0.3679 0.4732 0.9231 0.074 Uiso 0.612(11) 1 calc PR A 1
H90C H -0.2561 0.5446 0.8981 0.074 Uiso 0.612(11) 1 calc PR A 1
C91A C -0.4568(12) 0.3546(7) 0.8119(6) 0.054(3) Uani 0.612(11) 1 d P A 1
H91A H -0.4008 0.3085 0.8150 0.082 Uiso 0.612(11) 1 calc PR A 1
H91B H -0.5042 0.3404 0.7687 0.082 Uiso 0.612(11) 1 calc PR A 1
H91C H -0.5147 0.3478 0.8451 0.082 Uiso 0.612(11) 1 calc PR A 1
C92A C -0.4665(12) 0.5315(10) 0.8164(6) 0.054(3) Uani 0.612(11) 1 d P A 1
H92A H -0.5266 0.5245 0.8485 0.081 Uiso 0.612(11) 1 calc PR A 1
H92B H -0.5116 0.5180 0.7726 0.081 Uiso 0.612(11) 1 calc PR A 1
H92C H -0.4167 0.5985 0.8241 0.081 Uiso 0.612(11) 1 calc PR A 1
C93 C 0.5316(5) 1.2492(3) 0.9729(2) 0.0418(11) Uani 1 1 d . . .
H93 H 0.4851 1.2483 0.9301 0.050 Uiso 1 1 calc R . .
H93A H 0.6223 1.2676 0.9694 0.050 Uiso 1 1 calc R . .
C94 C 0.4929(6) 1.3191(4) 1.0244(3) 0.0553(14) Uani 1 1 d . . .
H94 H 0.4748 1.3775 1.0070 0.066 Uiso 1 1 calc R . .
H94A H 0.5581 1.3403 1.0619 0.066 Uiso 1 1 calc R . .
C95 C 0.3744(5) 1.2570(4) 1.0432(3) 0.0499(12) Uani 1 1 d . . .
H95 H 0.3562 1.2826 1.0871 0.060 Uiso 1 1 calc R . .
H95A H 0.3012 1.2541 1.0115 0.060 Uiso 1 1 calc R . .
C96 C 0.4093(4) 1.1593(4) 1.0415(2) 0.0387(10) Uani 1 1 d . . .
H96 H 0.4461 1.1522 1.0850 0.046 Uiso 1 1 calc R . .
H96A H 0.3348 1.1062 1.0280 0.046 Uiso 1 1 calc R . .
C97 C 0.019(2) 0.5019(15) 0.9564(10) 0.112(7) Uani 0.50 1 d PDU B -1
H97A H 0.0090 0.5706 0.9657 0.135 Uiso 0.50 1 calc PR B -1
H97B H -0.0291 0.4698 0.9145 0.135 Uiso 0.50 1 calc PR B -1
C98 C 0.163(2) 0.4942(12) 0.9585(9) 0.120(8) Uani 0.50 1 d PDU B -1
H98A H 0.1861 0.4818 0.9137 0.145 Uiso 0.50 1 calc PR B -1
H98B H 0.2168 0.5565 0.9808 0.145 Uiso 0.50 1 calc PR B -1
C99 C 0.093(2) 0.3972(16) 1.0338(10) 0.124(7) Uani 0.50 1 d PDU B -1
H99A H 0.1287 0.4249 1.0791 0.149 Uiso 0.50 1 calc PR B -1
H99B H 0.0654 0.3255 1.0307 0.149 Uiso 0.50 1 calc PR B -1
C100 C -0.015(3) 0.444(3) 1.0125(17) 0.228(18) Uani 0.50 1 d PDU B -1
H100 H -0.0330 0.4893 1.0496 0.273 Uiso 0.50 1 calc PR B -1
H101 H -0.0912 0.3930 0.9979 0.273 Uiso 0.50 1 calc PR B -1
C101 C 0.632(2) 0.2400(17) 0.4916(12) 0.028(5) Uiso 0.273(11) 1 d P C 1
H102 H 0.6961 0.1992 0.4859 0.034 Uiso 0.273(11) 1 calc PR C 1
H103 H 0.6617 0.3028 0.4759 0.034 Uiso 0.273(11) 1 calc PR C 1
C102 C 0.5007(16) 0.1842(13) 0.4534(8) 0.034(4) Uiso 0.273(11) 1 d P C 1
H104 H 0.4527 0.2308 0.4374 0.041 Uiso 0.273(11) 1 calc PR C 1
H105 H 0.5112 0.1359 0.4163 0.041 Uiso 0.273(11) 1 calc PR C 1
C103 C 0.440(2) 0.1360(19) 0.5038(13) 0.049(6) Uiso 0.273(11) 1 d P C 1
H106 H 0.3566 0.1517 0.5075 0.058 Uiso 0.273(11) 1 calc PR C 1
H107 H 0.4304 0.0641 0.4933 0.058 Uiso 0.273(11) 1 calc PR C 1
C104 C 0.516(4) 0.171(3) 0.560(2) 0.092(12) Uiso 0.273(11) 1 d P C 1
H108 H 0.5562 0.1182 0.5728 0.111 Uiso 0.273(11) 1 calc PR C 1
H109 H 0.4650 0.1901 0.5943 0.111 Uiso 0.273(11) 1 calc PR C 1
C105 C 0.5975(18) 0.2527(9) 0.4801(7) 0.093(5) Uani 0.727(11) 1 d PU C 2
H110 H 0.6883 0.2692 0.4764 0.112 Uiso 0.727(11) 1 calc PR C 2
H111 H 0.5527 0.2728 0.4428 0.112 Uiso 0.727(11) 1 calc PR C 2
C106 C 0.5576(8) 0.1475(6) 0.4795(4) 0.061(3) Uani 0.727(11) 1 d P C 2
H112 H 0.6302 0.1177 0.4898 0.073 Uiso 0.727(11) 1 calc PR C 2
H113 H 0.5145 0.1149 0.4365 0.073 Uiso 0.727(11) 1 calc PR C 2
C107 C 0.4683(11) 0.1380(6) 0.5319(5) 0.055(2) Uani 0.727(11) 1 d P C 2
H114 H 0.3809 0.1347 0.5140 0.066 Uiso 0.727(11) 1 calc PR C 2
H115 H 0.4725 0.0799 0.5532 0.066 Uiso 0.727(11) 1 calc PR C 2
C108 C 0.5188(6) 0.2304(6) 0.5772(3) 0.0403(18) Uani 0.727(11) 1 d P C 2
H116 H 0.4514 0.2520 0.6004 0.048 Uiso 0.727(11) 1 calc PR C 2
H117 H 0.5842 0.2205 0.6097 0.048 Uiso 0.727(11) 1 calc PR C 2
C88B C -0.3127(14) 0.4714(11) 0.7472(8) 0.032(4) Uiso 0.388(11) 1 d P A 2
C89B C -0.4215(14) 0.4558(10) 0.7873(8) 0.043(3) Uiso 0.388(11) 1 d P A 2
C90B C -0.4267(17) 0.5468(13) 0.8345(9) 0.046(5) Uiso 0.388(11) 1 d P A 2
H90D H -0.4988 0.5329 0.8591 0.069 Uiso 0.388(11) 1 calc PR A 2
H90E H -0.4349 0.6006 0.8103 0.069 Uiso 0.388(11) 1 calc PR A 2
H90F H -0.3498 0.5654 0.8646 0.069 Uiso 0.388(11) 1 calc PR A 2
C91B C -0.403(2) 0.3768(17) 0.8300(10) 0.067(6) Uiso 0.388(11) 1 d P A 2
H91D H -0.4003 0.3157 0.8021 0.100 Uiso 0.388(11) 1 calc PR A 2
H91E H -0.4726 0.3656 0.8565 0.100 Uiso 0.388(11) 1 calc PR A 2
H91F H -0.3243 0.3992 0.8585 0.100 Uiso 0.388(11) 1 calc PR A 2
C92B C -0.5484(14) 0.4234(11) 0.7461(7) 0.055(4) Uiso 0.388(11) 1 d P A 2
H92D H -0.5482 0.3646 0.7152 0.083 Uiso 0.388(11) 1 calc PR A 2
H92E H -0.5641 0.4760 0.7222 0.083 Uiso 0.388(11) 1 calc PR A 2
H92F H -0.6143 0.4090 0.7745 0.083 Uiso 0.388(11) 1 calc PR A 2
N1 N 0.2576(3) 0.5665(3) 0.63648(16) 0.0311(8) Uani 1 1 d . . .
N2A N -0.1887(8) 0.5453(6) 0.7881(5) 0.0304(17) Uani 0.612(11) 1 d P A 1
O1 O 0.4351(3) 0.7798(2) 0.80818(14) 0.0332(7) Uani 1 1 d . . .
O2 O 0.4678(3) 1.0082(2) 0.89281(14) 0.0352(7) Uani 1 1 d . . .
H2 H 0.4550 1.0180 0.9320 0.053 Uiso 1 1 calc R . .
O3 O 0.2784(2) 0.8969(2) 0.86257(13) 0.0287(6) Uani 1 1 d . . .
O4 O 0.2936(3) 0.9170(2) 0.97682(14) 0.0341(7) Uani 1 1 d . . .
H4 H 0.3476 0.8821 0.9783 0.051 Uiso 1 1 calc R . .
O5 O 0.1981(3) 0.7131(2) 0.92404(15) 0.0377(7) Uani 1 1 d . . .
O6 O 0.5008(3) 1.1549(2) 0.99451(14) 0.0335(7) Uani 1 1 d . . .
O7 O 0.1808(18) 0.4197(10) 0.9907(8) 0.147(6) Uani 0.50 1 d PDU B -1
O8B O 0.6116(19) 0.2550(16) 0.5522(9) 0.074(6) Uiso 0.273(11) 1 d P C 1
O8A O 0.5709(5) 0.3029(4) 0.5390(2) 0.0456(16) Uani 0.727(11) 1 d PU C 2
N2B N -0.2125(14) 0.5464(12) 0.7700(7) 0.032(4) Uiso 0.388(11) 1 d P A 2

loop_
_atom_site_aniso_label
_atom_site_aniso_U_11
_atom_site_aniso_U_22
_atom_site_aniso_U_33
_atom_site_aniso_U_23
_atom_site_aniso_U_13
_atom_site_aniso_U_12
C1 0.0226(19) 0.038(2) 0.0236(19) -0.0006(16) 0.0054(15) 0.0085(16)
C2 0.0171(17) 0.036(2) 0.0274(19) 0.0017(16) 0.0043(14) 0.0029(15)
C3 0.0165(17) 0.036(2) 0.028(2) 0.0006(16) 0.0024(14) 0.0024(15)
C4 0.0206(18) 0.036(2) 0.028(2) -0.0002(16) 0.0028(15) 0.0041(16)
C5 0.0259(19) 0.039(2) 0.0223(19) 0.0016(16) 0.0027(15) 0.0072(17)
C6 0.029(2) 0.044(2) 0.0239(19) 0.0062(17) 0.0072(16) 0.0122(18)
C7 0.0251(19) 0.036(2) 0.028(2) 0.0095(17) 0.0081(16) 0.0058(16)
C8 0.0250(19) 0.033(2) 0.029(2) 0.0092(16) 0.0066(16) 0.0020(16)
C9 0.027(2) 0.034(2) 0.028(2) 0.0047(17) 0.0041(16) 0.0023(16)
C10 0.035(2) 0.032(2) 0.029(2) 0.0058(17) 0.0052(17) 0.0075(17)
C11 0.034(2) 0.034(2) 0.027(2) 0.0033(17) 0.0014(16) 0.0108(17)
C12 0.0262(19) 0.034(2) 0.0261(19) -0.0001(16) 0.0015(15) 0.0074(16)
C13 0.0262(19) 0.030(2) 0.0228(18) -0.0005(15) 0.0021(15) 0.0042(16)
C14 0.0235(19) 0.032(2) 0.0246(19) 0.0001(16) 0.0058(15) 0.0058(16)
C15 0.0188(18) 0.037(2) 0.0267(19) 0.0036(16) 0.0063(15) 0.0039(16)
C16 0.0199(18) 0.037(2) 0.028(2) 0.0049(16) 0.0094(15) 0.0029(16)
C17 0.0198(18) 0.034(2) 0.035(2) 0.0065(17) 0.0113(16) 0.0018(15)
C18 0.0170(17) 0.035(2) 0.032(2) 0.0007(17) 0.0044(15) -0.0009(15)
C19 0.0196(18) 0.033(2) 0.034(2) -0.0008(17) 0.0041(15) -0.0031(15)
C20 0.0188(18) 0.035(2) 0.029(2) -0.0023(16) 0.0000(15) -0.0010(15)
C21 0.0252(19) 0.035(2) 0.0263(19) -0.0036(16) 0.0020(15) 0.0032(16)
C22 0.0257(19) 0.036(2) 0.0219(18) -0.0009(16) 0.0029(15) 0.0049(16)
C23 0.0255(19) 0.037(2) 0.0196(18) 0.0022(15) 0.0044(14) 0.0070(16)
C24 0.0243(19) 0.037(2) 0.0216(18) 0.0069(16) 0.0054(14) 0.0059(16)
C25 0.0237(19) 0.038(2) 0.0266(19) 0.0097(17) 0.0103(15) 0.0048(16)
C26 0.0185(18) 0.037(2) 0.031(2) 0.0110(17) 0.0065(15) 0.0005(15)
C27 0.0203(18) 0.032(2) 0.032(2) 0.0062(16) 0.0030(15) -0.0019(15)
C28 0.0210(18) 0.033(2) 0.029(2) 0.0054(16) 0.0012(15) -0.0024(15)
C29 0.0210(18) 0.029(2) 0.0280(19) 0.0010(16) -0.0008(15) -0.0019(15)
C30 0.0263(19) 0.0283(19) 0.0260(19) 0.0007(15) 0.0027(15) 0.0025(15)
C31 0.0261(19) 0.032(2) 0.0246(19) -0.0005(16) 0.0000(15) -0.0004(16)
C32 0.0237(19) 0.036(2) 0.0219(18) 0.0017(16) 0.0047(15) 0.0037(16)
C33 0.0261(19) 0.044(2) 0.0213(18) 0.0067(17) 0.0054(15) 0.0055(17)
C34 0.027(2) 0.039(2) 0.0252(19) 0.0068(16) 0.0103(15) 0.0046(17)
C35 0.030(2) 0.041(2) 0.032(2) 0.0129(18) 0.0140(17) 0.0051(18)
C36 0.027(2) 0.036(2) 0.035(2) 0.0100(18) 0.0134(17) 0.0010(17)
C37 0.029(2) 0.033(2) 0.041(2) 0.0085(18) 0.0108(18) -0.0010(17)
C38 0.0246(19) 0.031(2) 0.039(2) 0.0033(17) 0.0072(17) -0.0036(16)
C39 0.030(2) 0.030(2) 0.040(2) 0.0007(18) 0.0067(18) 0.0001(17)
C40 0.028(2) 0.032(2) 0.035(2) -0.0037(17) 0.0054(17) 0.0015(17)
C41 0.030(2) 0.037(2) 0.034(2) -0.0016(18) 0.0073(17) 0.0083(17)
C42 0.030(2) 0.039(2) 0.031(2) 0.0020(17) 0.0088(17) 0.0108(18)
C43 0.028(2) 0.039(2) 0.0248(19) 0.0020(16) 0.0066(16) 0.0084(17)
C44 0.0234(19) 0.042(2) 0.0248(19) 0.0068(17) 0.0100(15) 0.0077(17)
C45 0.0243(19) 0.042(2) 0.032(2) 0.0069(18) 0.0119(16) 0.0079(17)
C46 0.0204(19) 0.046(2) 0.036(2) 0.0104(19) 0.0105(16) 0.0080(17)
C47 0.0178(18) 0.040(2) 0.035(2) 0.0092(18) 0.0072(15) 0.0000(16)
C48 0.0166(18) 0.042(2) 0.035(2) 0.0083(18) 0.0009(15) 0.0028(16)
C49 0.0155(17) 0.037(2) 0.032(2) 0.0040(17) -0.0019(15) -0.0018(15)
C50 0.0224(19) 0.041(2) 0.027(2) 0.0041(17) -0.0037(15) 0.0038(17)
C51 0.0247(19) 0.043(2) 0.0221(19) 0.0032(17) -0.0024(15) 0.0012(17)
C52 0.029(2) 0.044(2) 0.0218(19) 0.0070(17) 0.0006(15) 0.0071(18)
C53 0.034(2) 0.046(2) 0.025(2) 0.0135(18) 0.0047(16) 0.0110(19)
C54 0.036(2) 0.041(2) 0.031(2) 0.0163(18) 0.0108(17) 0.0080(18)
C55 0.039(2) 0.041(2) 0.037(2) 0.0188(19) 0.0152(19) 0.0098(19)
C56 0.037(2) 0.032(2) 0.044(2) 0.0152(19) 0.0163(19) 0.0053(18)
C57 0.040(2) 0.031(2) 0.050(3) 0.013(2) 0.012(2) 0.0077(18)
C58 0.038(2) 0.026(2) 0.046(3) 0.0054(18) 0.0114(19) 0.0049(17)
C59 0.038(2) 0.032(2) 0.044(2) 0.0036(19) 0.0114(19) 0.0112(18)
C60 0.037(2) 0.036(2) 0.046(3) 0.0088(19) 0.0137(19) 0.0160(19)
C61 0.032(2) 0.041(2) 0.043(2) 0.0060(19) 0.0118(18) 0.0171(19)
C62 0.028(2) 0.041(2) 0.034(2) 0.0042(18) 0.0114(17) 0.0120(18)
C63 0.026(2) 0.046(3) 0.045(3) 0.012(2) 0.0088(18) 0.0160(19)
C64 0.0186(18) 0.048(3) 0.042(2) 0.011(2) 0.0077(17) 0.0121(17)
C65 0.0177(18) 0.049(3) 0.038(2) 0.0097(19) 0.0010(16) 0.0079(17)
C66 0.0224(19) 0.047(3) 0.038(2) 0.0113(19) -0.0002(17) 0.0123(18)
C67 0.026(2) 0.048(3) 0.031(2) 0.0106(19) -0.0039(16) 0.0099(18)
C68 0.033(2) 0.050(3) 0.029(2) 0.0144(19) 0.0009(17) 0.0117(19)
C69 0.037(2) 0.051(3) 0.035(2) 0.019(2) 0.0044(18) 0.019(2)
C70 0.044(3) 0.040(2) 0.041(2) 0.020(2) 0.010(2) 0.017(2)
C71 0.044(3) 0.034(2) 0.047(3) 0.016(2) 0.011(2) 0.0152(19)
C72 0.035(2) 0.037(2) 0.048(3) 0.011(2) 0.0091(19) 0.0169(19)
C73 0.033(2) 0.047(3) 0.046(3) 0.015(2) 0.0095(19) 0.019(2)
C74 0.029(2) 0.050(3) 0.045(3) 0.016(2) 0.0023(19) 0.0171(19)
C75 0.031(2) 0.032(2) 0.027(2) 0.0025(16) 0.0024(16) 0.0096(17)
C76 0.030(2) 0.048(3) 0.038(2) -0.007(2) 0.0033(18) 0.0079(19)
C77 0.030(2) 0.057(3) 0.052(3) -0.012(2) 0.005(2) 0.013(2)
C78 0.036(2) 0.054(3) 0.041(3) -0.010(2) 0.006(2) 0.017(2)
C79 0.035(2) 0.037(2) 0.030(2) -0.0001(17) 0.0018(17) 0.0119(18)
C80 0.032(2) 0.042(2) 0.033(2) -0.0022(19) 0.0016(18) 0.0088(19)
C81 0.044(3) 0.060(3) 0.039(3) 0.006(2) 0.000(2) 0.001(2)
C82 0.045(3) 0.045(3) 0.049(3) -0.001(2) 0.006(2) 0.001(2)
C83 0.059(3) 0.042(3) 0.053(3) 0.004(2) 0.010(3) 0.010(2)
C84 0.028(2) 0.029(2) 0.038(2) 0.0104(17) 0.0048(17) 0.0042(16)
C85 0.039(2) 0.034(2) 0.032(2) 0.0084(18) 0.0017(18) 0.0012(18)
C86 0.049(3) 0.034(2) 0.044(3) 0.011(2) -0.010(2) -0.001(2)
C87 0.029(2) 0.030(2) 0.096(4) 0.016(3) 0.000(3) 0.0010(19)
C88A 0.025(4) 0.028(4) 0.032(5) 0.008(3) 0.000(3) 0.000(3)
C89A 0.032(4) 0.025(4) 0.046(5) 0.006(3) 0.011(4) -0.002(3)
C90A 0.036(4) 0.073(6) 0.041(4) 0.022(4) 0.011(3) 0.003(4)
C91A 0.062(7) 0.037(5) 0.057(6) 0.001(4) 0.025(5) -0.011(4)
C92A 0.052(7) 0.077(7) 0.043(6) 0.010(5) 0.010(5) 0.034(6)
C93 0.042(3) 0.042(3) 0.041(3) 0.013(2) 0.003(2) 0.003(2)
C94 0.060(3) 0.043(3) 0.063(3) 0.004(2) 0.017(3) 0.007(2)
C95 0.047(3) 0.049(3) 0.052(3) -0.004(2) 0.014(2) 0.008(2)
C96 0.034(2) 0.052(3) 0.029(2) 0.0045(19) 0.0066(18) 0.006(2)
C97 0.183(17) 0.073(10) 0.086(11) 0.024(8) 0.045(12) 0.017(11)
C98 0.174(18) 0.072(10) 0.096(12) 0.049(9) 0.002(12) -0.041(11)
C99 0.185(19) 0.108(13) 0.106(13) 0.050(11) 0.091(13) 0.040(13)
C100 0.28(3) 0.23(3) 0.23(3) 0.12(2) 0.20(3) 0.07(2)
C105 0.155(14) 0.070(7) 0.076(8) 0.029(6) 0.072(9) 0.038(8)
C106 0.057(5) 0.056(5) 0.062(5) -0.011(4) 0.027(4) -0.003(4)
C107 0.068(6) 0.047(5) 0.041(5) -0.002(4) 0.019(5) -0.008(4)
C108 0.034(3) 0.059(5) 0.032(3) 0.012(3) 0.009(3) 0.012(3)
N1 0.0308(18) 0.0344(18) 0.0276(17) 0.0037(14) 0.0012(14) 0.0069(15)
N2A 0.028(4) 0.032(4) 0.032(4) 0.010(3) 0.004(3) 0.003(3)
O1 0.0257(14) 0.0432(17) 0.0306(15) 0.0019(13) -0.0006(12) 0.0113(12)
O2 0.0211(14) 0.0519(19) 0.0299(15) -0.0023(13) 0.0005(11) 0.0078(13)
O3 0.0225(13) 0.0371(15) 0.0253(14) 0.0027(11) 0.0048(11) 0.0039(11)
O4 0.0283(15) 0.0474(18) 0.0259(14) 0.0012(13) -0.0003(11) 0.0108(13)
O5 0.0408(17) 0.0445(18) 0.0314(16) 0.0091(13) 0.0032(13) 0.0154(14)
O6 0.0294(15) 0.0413(17) 0.0286(15) 0.0045(12) 0.0040(12) 0.0043(12)
O7 0.232(17) 0.098(9) 0.137(12) 0.056(9) 0.102(12) 0.034(10)
O8A 0.052(3) 0.041(3) 0.042(3) 0.002(2) 0.017(2) 0.003(2)

loop_
_atom_type_symbol
_atom_type_description
_atom_type_scat_dispersion_real
_atom_type_scat_dispersion_imag
_atom_type_scat_source
C C -0.0020 0.0024 'International Tables Vol C Tables 4.2.6.8 and 6.1.1.4'
H H 0.0000 0.0000 'International Tables Vol C Tables 4.2.6.8 and 6.1.1.4'
N N -0.0031 0.0049 'International Tables Vol C Tables 4.2.6.8 and 6.1.1.4'
O O -0.0042 0.0090 'International Tables Vol C Tables 4.2.6.8 and 6.1.1.4'

loop_
_geom_angle_atom_site_label_1
_geom_angle_atom_site_label_2
_geom_angle_atom_site_label_3
_geom_angle
O1 C1 C2 121.4(4)
O1 C1 C12 121.0(4)
C2 C1 C12 117.4(3)
C3 C2 C15 118.2(4)
C3 C2 C1 122.9(4)
C15 C2 C1 117.7(3)
C2 C3 C18 120.6(4)
C2 C3 C4 127.8(4)
C18 C3 C4 107.1(3)
O2 C4 O3 112.9(3)
O2 C4 C3 111.4(3)
O3 C4 C3 102.4(3)
O2 C4 C20 111.1(3)
O3 C4 C20 116.5(3)
C3 C4 C20 101.6(3)
O4 C5 O3 114.6(3)
O4 C5 C23 111.1(3)
O3 C5 C23 111.9(3)
O4 C5 C6 116.2(3)
O3 C5 C6 99.5(3)
C23 C5 C6 102.4(3)
O5 C6 C7 132.4(4)
O5 C6 C5 122.9(4)
C7 C6 C5 104.4(3)
C8 C7 C24 118.8(4)
C8 C7 C6 136.7(4)
C24 C7 C6 101.9(3)
C7 C8 C27 117.7(4)
C7 C8 C9 125.2(4)
C27 C8 C9 115.5(3)
C10 C9 C30 111.8(3)
C10 C9 C8 113.6(3)
C30 C9 C8 101.8(3)
C10 C9 C84 109.1(3)
C30 C9 C84 110.3(3)
C8 C9 C84 110.1(3)
C11 C10 C9 124.7(4)
C10 C11 C12 124.2(4)
C11 C12 C13 112.2(3)
C11 C12 C1 109.2(3)
C13 C12 C1 108.5(3)
C11 C12 C75 108.8(3)
C13 C12 C75 109.6(3)
C1 C12 C75 108.4(3)
C30 C13 C14 119.5(4)
C30 C13 C12 123.4(4)
C14 C13 C12 116.1(3)
C32 C14 C13 117.7(4)
C32 C14 C15 117.6(4)
C13 C14 C15 117.9(3)
C16 C15 C2 118.4(4)
C16 C15 C14 118.2(4)
C2 C15 C14 115.5(3)
C15 C16 C17 120.3(4)
C15 C16 C34 122.3(4)
C17 C16 C34 106.2(4)
C18 C17 C16 118.4(4)
C18 C17 C36 119.3(4)
C16 C17 C36 109.7(4)
C17 C18 C3 121.5(4)
C17 C18 C19 120.7(4)
C3 C18 C19 110.5(4)
C20 C19 C38 124.5(4)
C20 C19 C18 109.6(4)
C38 C19 C18 120.3(4)
C19 C20 C21 119.7(4)
C19 C20 C4 106.4(3)
C21 C20 C4 132.4(4)
C20 C21 C40 115.0(4)
C20 C21 C22 124.3(4)
C40 C21 C22 115.8(4)
C43 C22 C23 113.7(4)
C43 C22 C21 118.6(4)
C23 C22 C21 122.3(4)
C24 C23 C22 119.7(4)
C24 C23 C5 108.3(4)
C22 C23 C5 129.6(4)
C23 C24 C25 122.9(4)
C23 C24 C7 112.4(3)
C25 C24 C7 121.6(4)
C44 C25 C24 115.5(4)
C44 C25 C26 120.8(4)
C24 C25 C26 117.0(4)
C47 C26 C27 119.9(4)
C47 C26 C25 116.8(4)
C27 C26 C25 118.0(3)
C26 C27 C28 118.3(4)
C26 C27 C8 119.6(4)
C28 C27 C8 119.2(4)
C27 C28 C29 116.0(4)
C27 C28 C49 119.5(4)
C29 C28 C49 119.3(4)
C31 C29 C30 117.2(4)
C31 C29 C28 118.9(4)
C30 C29 C28 120.5(4)
C13 C30 C29 120.8(4)
C13 C30 C9 122.6(4)
C29 C30 C9 115.6(3)
C29 C31 C51 122.0(4)
C29 C31 C32 119.6(4)
C51 C31 C32 108.7(4)
C14 C32 C33 123.7(4)
C14 C32 C31 119.7(4)
C33 C32 C31 106.1(3)
C34 C33 C32 118.7(4)
C34 C33 C52 119.6(4)
C32 C33 C52 109.9(4)
C33 C34 C16 119.1(4)
C33 C34 C35 118.9(4)
C16 C34 C35 109.4(4)
C54 C35 C36 120.6(4)
C54 C35 C34 122.2(4)
C36 C35 C34 107.1(4)
C37 C36 C35 121.6(4)
C37 C36 C17 121.3(4)
C35 C36 C17 107.5(4)
C36 C37 C56 116.3(4)
C36 C37 C38 118.6(4)
C56 C37 C38 118.1(4)
C39 C38 C19 115.9(4)
C39 C38 C37 119.1(4)
C19 C38 C37 119.0(4)
C38 C39 C40 120.2(4)
C38 C39 C58 121.8(4)
C40 C39 C58 109.2(4)
C21 C40 C39 122.6(4)
C21 C40 C41 123.3(4)
C39 C40 C41 106.5(4)
C42 C41 C59 120.2(4)
C42 C41 C40 119.7(4)
C59 C41 C40 109.1(4)
C41 C42 C43 119.0(4)
C41 C42 C62 120.2(4)
C43 C42 C62 109.2(4)
C22 C43 C44 121.9(4)
C22 C43 C42 123.0(4)
C44 C43 C42 106.9(4)
C25 C44 C45 121.4(4)
C25 C44 C43 119.8(4)
C45 C44 C43 108.8(4)
C46 C45 C44 118.4(4)
C46 C45 C62 120.3(4)
C44 C45 C62 108.6(4)
C45 C46 C64 119.9(4)
C45 C46 C47 120.0(4)
C64 C46 C47 108.4(4)
C26 C47 C48 120.6(4)
C26 C47 C46 121.8(4)
C48 C47 C46 108.4(4)
C49 C48 C47 120.1(4)
C49 C48 C65 122.8(4)
C47 C48 C65 107.3(4)
C48 C49 C28 119.2(4)
C48 C49 C50 116.5(4)
C28 C49 C50 120.1(4)
C51 C50 C67 116.0(4)
C51 C50 C49 117.6(4)
C67 C50 C49 119.9(4)
C50 C51 C31 121.5(4)
C50 C51 C52 121.8(4)
C31 C51 C52 108.6(4)
C53 C52 C51 120.7(4)
C53 C52 C33 122.7(4)
C51 C52 C33 106.6(4)
C52 C53 C68 116.2(4)
C52 C53 C54 118.0(4)
C68 C53 C54 118.8(4)
C55 C54 C35 116.3(4)
C55 C54 C53 118.1(4)
C35 C54 C53 118.1(4)
C54 C55 C56 121.1(4)
C54 C55 C70 122.2(4)
C56 C55 C70 107.5(4)
C37 C56 C55 121.1(4)
C37 C56 C57 121.2(4)
C55 C56 C57 108.2(4)
C58 C57 C71 120.4(4)
C58 C57 C56 119.8(4)
C71 C57 C56 108.0(4)
C57 C58 C59 120.6(4)
C57 C58 C39 119.6(4)
C59 C58 C39 107.8(4)
C60 C59 C58 119.8(4)
C60 C59 C41 119.7(4)
C58 C59 C41 107.5(4)
C59 C60 C72 119.1(4)
C59 C60 C61 119.7(4)
C72 C60 C61 108.5(4)
C62 C61 C60 119.8(4)
C62 C61 C63 119.7(4)
C60 C61 C63 107.6(4)
C61 C62 C45 120.2(4)
C61 C62 C42 120.3(4)
C45 C62 C42 106.4(4)
C64 C63 C73 119.5(4)
C64 C63 C61 119.6(4)
C73 C63 C61 108.2(4)
C63 C64 C46 120.2(4)
C63 C64 C65 120.2(4)
C46 C64 C65 107.1(4)
C66 C65 C64 119.8(4)
C66 C65 C48 120.1(4)
C64 C65 C48 108.8(4)
C65 C66 C74 120.4(4)
C65 C66 C67 118.9(4)
C74 C66 C67 109.1(4)
C50 C67 C68 121.4(4)
C50 C67 C66 121.5(4)
C68 C67 C66 107.9(4)
C53 C68 C67 120.9(4)
C53 C68 C69 121.4(4)
C67 C68 C69 107.7(4)
C70 C69 C74 119.8(4)
C70 C69 C68 119.6(4)
C74 C69 C68 108.7(4)
C69 C70 C71 120.2(4)
C69 C70 C55 119.4(4)
C71 C70 C55 108.8(4)
C72 C71 C57 119.5(4)
C72 C71 C70 120.5(4)
C57 C71 C70 107.4(4)
C71 C72 C60 120.6(4)
C71 C72 C73 119.1(4)
C60 C72 C73 107.6(4)
C74 C73 C63 120.2(4)
C74 C73 C72 119.9(4)
C63 C73 C72 108.0(4)
C73 C74 C66 119.9(4)
C73 C74 C69 120.5(4)
C66 C74 C69 106.6(4)
N1 C75 C76 123.0(4)
N1 C75 C12 113.3(3)
C76 C75 C12 123.6(4)
C75 C76 C77 118.2(4)
C78 C77 C76 119.0(4)
C77 C78 C79 119.7(4)
N1 C79 C78 121.3(4)
N1 C79 C80 117.8(4)
C78 C79 C80 120.8(4)
C81 C80 C79 108.1(4)
C81 C80 C82 109.1(4)
C79 C80 C82 111.9(4)
C81 C80 C83 109.7(4)
C79 C80 C83 110.3(4)
C82 C80 C83 107.7(4)
N2B C84 N2A 19.0(6)
N2B C84 C85 115.7(8)
N2A C84 C85 127.4(5)
N2B C84 C9 123.8(8)
N2A C84 C9 112.2(5)
C85 C84 C9 119.8(4)
C84 C85 C86 118.1(4)
C87 C86 C85 118.9(5)
C88B C87 C86 120.4(9)
C88B C87 C88A 16.7(8)
C86 C87 C88A 119.2(5)
N2A C88A C89A 116.4(8)
N2A C88A C87 119.4(7)
C89A C88A C87 124.0(6)
C88A C89A C91A 111.3(7)
C88A C89A C90A 110.2(7)
C91A C89A C90A 107.9(8)
C88A C89A C92A 107.2(7)
C91A C89A C92A 109.9(9)
C90A C89A C92A 110.4(8)
O6 C93 C94 104.5(4)
C93 C94 C95 102.3(4)
C96 C95 C94 101.7(4)
O6 C96 C95 106.6(4)
C100 C97 C98 98.1(17)
O7 C98 C97 108.7(15)
O7 C99 C100 104.4(17)
C99 C100 C97 109.8(19)
O8B C101 C102 104.8(19)
C103 C102 C101 101.9(17)
C104 C103 C102 106(2)
C103 C104 O8B 111(3)
O8A C105 C106 108.8(8)
C105 C106 C107 105.0(8)
C108 C107 C106 100.9(6)
O8A C108 C107 107.5(6)
C87 C88B N2B 122.8(14)
C87 C88B C89B 118.3(13)
N2B C88B C89B 118.4(14)
C88B C89B C90B 112.7(13)
C88B C89B C92B 113.2(13)
C90B C89B C92B 107.5(13)
C88B C89B C91B 108.1(13)
C90B C89B C91B 105.7(15)
C92B C89B C91B 109.3(14)
C79 N1 C75 118.8(4)
C88A N2A C84 115.9(8)
C4 O3 C5 121.7(3)
C93 O6 C96 108.9(3)
C98 O7 C99 114.1(18)
C101 O8B C104 105(2)
C105 O8A C108 107.7(7)
C84 N2B C88B 122.4(13)

loop_
_geom_bond_atom_site_label_1
_geom_bond_atom_site_label_2
_geom_bond_distance
C1 O1 1.214(5)
C1 C2 1.491(6)
C1 C12 1.547(6)
C2 C3 1.380(6)
C2 C15 1.454(6)
C3 C18 1.407(6)
C3 C4 1.543(5)
C4 O2 1.384(5)
C4 O3 1.416(5)
C4 C20 1.571(6)
C5 O4 1.377(5)
C5 O3 1.420(5)
C5 C23 1.493(6)
C5 C6 1.571(6)
C6 O5 1.205(5)
C6 C7 1.508(6)
C7 C8 1.376(6)
C7 C24 1.439(6)
C8 C27 1.470(6)
C8 C9 1.533(6)
C9 C10 1.500(6)
C9 C30 1.520(6)
C9 C84 1.537(6)
C10 C11 1.322(6)
C11 C12 1.504(6)
C12 C13 1.506(5)
C12 C75 1.549(5)
C13 C30 1.372(6)
C13 C14 1.438(6)
C14 C32 1.389(6)
C14 C15 1.457(5)
C15 C16 1.412(6)
C16 C17 1.424(6)
C16 C34 1.437(6)
C17 C18 1.381(6)
C17 C36 1.444(6)
C18 C19 1.447(6)
C19 C20 1.402(6)
C19 C38 1.408(6)
C20 C21 1.426(6)
C21 C40 1.432(6)
C21 C22 1.489(6)
C22 C43 1.411(6)
C22 C23 1.423(6)
C23 C24 1.398(6)
C24 C25 1.403(6)
C25 C44 1.391(6)
C25 C26 1.442(6)
C26 C47 1.402(6)
C26 C27 1.434(6)
C27 C28 1.440(6)
C28 C29 1.452(6)
C28 C49 1.452(6)
C29 C31 1.394(6)
C29 C30 1.440(6)
C31 C51 1.429(6)
C31 C32 1.442(5)
C32 C33 1.433(6)
C33 C34 1.383(6)
C33 C52 1.435(6)
C34 C35 1.448(6)
C35 C54 1.423(6)
C35 C36 1.428(6)
C36 C37 1.409(6)
C37 C56 1.415(6)
C37 C38 1.471(6)
C38 C39 1.395(6)
C39 C40 1.435(6)
C39 C58 1.446(6)
C40 C41 1.449(6)
C41 C42 1.374(6)
C41 C59 1.443(6)
C42 C43 1.440(6)
C42 C62 1.450(6)
C43 C44 1.433(6)
C44 C45 1.433(6)
C45 C46 1.379(6)
C45 C62 1.441(6)
C46 C64 1.435(6)
C46 C47 1.451(6)
C47 C48 1.422(6)
C48 C49 1.401(6)
C48 C65 1.453(6)
C49 C50 1.475(6)
C50 C51 1.406(6)
C50 C67 1.412(6)
C51 C52 1.433(6)
C52 C53 1.413(6)
C53 C68 1.420(6)
C53 C54 1.459(6)
C54 C55 1.418(7)
C55 C56 1.428(7)
C55 C70 1.444(6)
C56 C57 1.455(6)
C57 C58 1.378(7)
C57 C71 1.436(7)
C58 C59 1.436(6)
C59 C60 1.409(7)
C60 C72 1.439(7)
C60 C61 1.444(7)
C61 C62 1.383(6)
C61 C63 1.448(7)
C63 C64 1.395(7)
C63 C73 1.437(7)
C64 C65 1.442(7)
C65 C66 1.380(6)
C66 C74 1.439(7)
C66 C67 1.443(6)
C67 C68 1.429(6)
C68 C69 1.450(7)
C69 C70 1.386(7)
C69 C74 1.445(6)
C70 C71 1.439(7)
C71 C72 1.398(6)
C72 C73 1.453(7)
C73 C74 1.387(7)
C75 N1 1.347(5)
C75 C76 1.382(6)
C76 C77 1.392(6)
C77 C78 1.373(7)
C78 C79 1.399(6)
C79 N1 1.334(5)
C79 C80 1.527(6)
C80 C81 1.518(7)
C80 C82 1.535(7)
C80 C83 1.543(7)
C84 N2B 1.301(17)
C84 N2A 1.366(9)
C84 C85 1.374(6)
C85 C86 1.384(6)
C86 C87 1.370(8)
C87 C88B 1.142(16)
C87 C88A 1.537(11)
C88A N2A 1.339(11)
C88A C89A 1.516(11)
C89A C91A 1.524(11)
C89A C90A 1.532(12)
C89A C92A 1.535(13)
C93 O6 1.448(5)
C93 C94 1.502(7)
C94 C95 1.532(8)
C95 C96 1.494(7)
C96 O6 1.464(5)
C97 C100 1.543(16)
C97 C98 1.600(18)
C98 O7 1.36(2)
C99 O7 1.390(15)
C99 C100 1.535(19)
C101 O8B 1.30(3)
C101 C102 1.60(3)
C102 C103 1.46(3)
C103 C104 1.35(4)
C104 O8B 1.46(4)
C105 O8A 1.415(13)
C105 C106 1.461(15)
C106 C107 1.530(11)
C107 C108 1.483(12)
C108 O8A 1.439(8)
C88B N2B 1.37(2)
C88B C89B 1.51(2)
C89B C90B 1.52(2)
C89B C92B 1.53(2)
C89B C91B 1.55(2)

loop_
_geom_torsion_atom_site_label_1
_geom_torsion_atom_site_label_2
_geom_torsion_atom_site_label_3
_geom_torsion_atom_site_label_4
_geom_torsion
O1 C1 C2 C3 -38.4(6)
C12 C1 C2 C3 145.3(4)
O1 C1 C2 C15 154.2(4)
C12 C1 C2 C15 -22.2(5)
C15 C2 C3 C18 -11.8(5)
C1 C2 C3 C18 -179.2(3)
C15 C2 C3 C4 141.1(4)
C1 C2 C3 C4 -26.4(6)
C2 C3 C4 O2 104.7(5)
C18 C3 C4 O2 -99.5(4)
C2 C3 C4 O3 -16.2(5)
C18 C3 C4 O3 139.6(3)
C2 C3 C4 C20 -136.9(4)
C18 C3 C4 C20 18.8(4)
O4 C5 C6 O5 -27.6(5)
O3 C5 C6 O5 95.9(4)
C23 C5 C6 O5 -148.9(4)
O4 C5 C6 C7 146.9(3)
O3 C5 C6 C7 -89.5(3)
C23 C5 C6 C7 25.6(4)
O5 C6 C7 C8 -58.0(7)
C5 C6 C7 C8 128.2(5)
O5 C6 C7 C24 141.8(5)
C5 C6 C7 C24 -32.0(4)
C24 C7 C8 C27 -2.6(5)
C6 C7 C8 C27 -160.4(4)
C24 C7 C8 C9 162.4(4)
C6 C7 C8 C9 4.6(7)
C7 C8 C9 C10 12.7(6)
C27 C8 C9 C10 178.0(3)
C7 C8 C9 C30 -107.7(4)
C27 C8 C9 C30 57.6(4)
C7 C8 C9 C84 135.3(4)
C27 C8 C9 C84 -59.4(4)
C30 C9 C10 C11 8.2(6)
C8 C9 C10 C11 -106.4(5)
C84 C9 C10 C11 130.4(4)
C9 C10 C11 C12 0.3(7)
C10 C11 C12 C13 -6.7(6)
C10 C11 C12 C1 113.7(4)
C10 C11 C12 C75 -128.1(4)
O1 C1 C12 C11 40.2(5)
C2 C1 C12 C11 -143.5(3)
O1 C1 C12 C13 162.8(4)
C2 C1 C12 C13 -20.8(5)
O1 C1 C12 C75 -78.3(5)
C2 C1 C12 C75 98.1(4)
C11 C12 C13 C30 4.1(5)
C1 C12 C13 C30 -116.7(4)
C75 C12 C13 C30 125.1(4)
C11 C12 C13 C14 172.9(3)
C1 C12 C13 C14 52.1(4)
C75 C12 C13 C14 -66.1(4)
C30 C13 C14 C32 -21.3(6)
C12 C13 C14 C32 169.4(3)
C30 C13 C14 C15 129.1(4)
C12 C13 C14 C15 -40.2(5)
C3 C2 C15 C16 17.8(5)
C1 C2 C15 C16 -174.1(3)
C3 C2 C15 C14 -130.8(4)
C1 C2 C15 C14 37.3(5)
C32 C14 C15 C16 -4.6(5)
C13 C14 C15 C16 -155.0(4)
C32 C14 C15 C2 144.1(4)
C13 C14 C15 C2 -6.4(5)
C2 C15 C16 C17 -9.8(5)
C14 C15 C16 C17 138.0(4)
C2 C15 C16 C34 -148.7(4)
C14 C15 C16 C34 -0.9(6)
C15 C16 C17 C18 -4.3(5)
C34 C16 C17 C18 140.3(4)
C15 C16 C17 C36 -146.0(4)
C34 C16 C17 C36 -1.4(4)
C16 C17 C18 C3 10.9(6)
C36 C17 C18 C3 148.8(4)
C16 C17 C18 C19 -136.6(4)
C36 C17 C18 C19 1.4(6)
C2 C3 C18 C17 -2.6(6)
C4 C3 C18 C17 -160.5(3)
C2 C3 C18 C19 147.8(4)
C4 C3 C18 C19 -10.1(4)
C17 C18 C19 C20 146.1(4)
C3 C18 C19 C20 -4.5(4)
C17 C18 C19 C38 -8.7(6)
C3 C18 C19 C38 -159.3(4)
C38 C19 C20 C21 2.5(6)
C18 C19 C20 C21 -150.9(4)
C38 C19 C20 C4 170.2(4)
C18 C19 C20 C4 16.8(4)
O2 C4 C20 C19 97.0(4)
O3 C4 C20 C19 -131.9(3)
C3 C4 C20 C19 -21.5(4)
O2 C4 C20 C21 -97.5(5)
O3 C4 C20 C21 33.7(6)
C3 C4 C20 C21 144.0(4)
C19 C20 C21 C40 -12.7(5)
C4 C20 C21 C40 -176.7(4)
C19 C20 C21 C22 141.3(4)
C4 C20 C21 C22 -22.7(7)
C20 C21 C22 C43 -147.1(4)
C40 C21 C22 C43 6.7(5)
C20 C21 C22 C23 5.2(6)
C40 C21 C22 C23 159.0(4)
C43 C22 C23 C24 24.7(5)
C21 C22 C23 C24 -128.9(4)
C43 C22 C23 C5 -175.2(4)
C21 C22 C23 C5 31.3(6)
O4 C5 C23 C24 -133.9(4)
O3 C5 C23 C24 96.6(4)
C6 C5 C23 C24 -9.1(4)
O4 C5 C23 C22 64.2(5)
O3 C5 C23 C22 -65.3(5)
C6 C5 C23 C22 -171.0(4)
C22 C23 C24 C25 -8.1(6)
C5 C23 C24 C25 -172.1(3)
C22 C23 C24 C7 152.0(4)
C5 C23 C24 C7 -12.0(4)
C8 C7 C24 C23 -136.4(4)
C6 C7 C24 C23 28.2(4)
C8 C7 C24 C25 24.0(6)
C6 C7 C24 C25 -171.4(4)
C23 C24 C25 C44 -14.4(5)
C7 C24 C25 C44 -172.8(4)
C23 C24 C25 C26 137.1(4)
C7 C24 C25 C26 -21.3(5)
C44 C25 C26 C47 -6.3(5)
C24 C25 C26 C47 -156.1(4)
C44 C25 C26 C27 147.9(4)
C24 C25 C26 C27 -2.0(5)
C47 C26 C27 C28 15.3(5)
C25 C26 C27 C28 -138.1(4)
C47 C26 C27 C8 175.8(4)
C25 C26 C27 C8 22.5(5)
C7 C8 C27 C26 -20.1(5)
C9 C8 C27 C26 173.4(3)
C7 C8 C27 C28 140.3(4)
C9 C8 C27 C28 -26.2(5)
C26 C27 C28 C29 149.4(4)
C8 C27 C28 C29 -11.3(5)
C26 C27 C28 C49 -4.9(5)
C8 C27 C28 C49 -165.5(4)
C27 C28 C29 C31 -146.8(4)
C49 C28 C29 C31 7.5(5)
C27 C28 C29 C30 11.7(5)
C49 C28 C29 C30 166.1(4)
C14 C13 C30 C29 4.1(6)
C12 C13 C30 C29 172.5(4)
C14 C13 C30 C9 -163.8(4)
C12 C13 C30 C9 4.7(6)
C31 C29 C30 C13 16.2(6)
C28 C29 C30 C13 -142.7(4)
C31 C29 C30 C9 -175.2(3)
C28 C29 C30 C9 25.9(5)
C10 C9 C30 C13 -10.5(5)
C8 C9 C30 C13 111.1(4)
C84 C9 C30 C13 -132.1(4)
C10 C9 C30 C29 -178.9(3)
C8 C9 C30 C29 -57.3(4)
C84 C9 C30 C29 59.5(5)
C30 C29 C31 C51 -161.3(4)
C28 C29 C31 C51 -2.0(6)
C30 C29 C31 C32 -19.2(6)
C28 C29 C31 C32 140.1(4)
C13 C14 C32 C33 158.0(4)
C15 C14 C32 C33 7.5(6)
C13 C14 C32 C31 18.1(6)
C15 C14 C32 C31 -132.3(4)
C29 C31 C32 C14 2.1(6)
C51 C31 C32 C14 148.8(4)
C29 C31 C32 C33 -143.9(4)
C51 C31 C32 C33 2.8(4)
C14 C32 C33 C34 -4.6(6)
C31 C32 C33 C34 139.7(4)
C14 C32 C33 C52 -147.4(4)
C31 C32 C33 C52 -3.2(4)
C32 C33 C34 C16 -1.3(6)
C52 C33 C34 C16 138.0(4)
C32 C33 C34 C35 -139.2(4)
C52 C33 C34 C35 0.0(6)
C15 C16 C34 C33 3.9(6)
C17 C16 C34 C33 -139.9(4)
C15 C16 C34 C35 145.4(4)
C17 C16 C34 C35 1.7(4)
C33 C34 C35 C54 -5.2(6)
C16 C34 C35 C54 -146.9(4)
C33 C34 C35 C36 140.2(4)
C16 C34 C35 C36 -1.4(4)
C54 C35 C36 C37 0.0(6)
C34 C35 C36 C37 -146.1(4)
C54 C35 C36 C17 146.6(4)
C34 C35 C36 C17 0.5(4)
C18 C17 C36 C37 6.0(6)
C16 C17 C36 C37 147.2(4)
C18 C17 C36 C35 -140.7(4)
C16 C17 C36 C35 0.5(4)
C35 C36 C37 C56 -14.1(6)
C17 C36 C37 C56 -156.1(4)
C35 C36 C37 C38 136.1(4)
C17 C36 C37 C38 -5.9(6)
C20 C19 C38 C39 10.0(6)
C18 C19 C38 C39 160.8(4)
C20 C19 C38 C37 -142.4(4)
C18 C19 C38 C37 8.5(6)
C36 C37 C38 C39 -152.8(4)
C56 C37 C38 C39 -3.1(6)
C36 C37 C38 C19 -1.3(6)
C56 C37 C38 C19 148.4(4)
C19 C38 C39 C40 -11.4(6)
C37 C38 C39 C40 141.0(4)
C19 C38 C39 C58 -155.2(4)
C37 C38 C39 C58 -2.9(6)
C20 C21 C40 C39 11.3(6)
C22 C21 C40 C39 -145.0(4)
C20 C21 C40 C41 156.7(4)
C22 C21 C40 C41 0.4(6)
C38 C39 C40 C21 1.0(6)
C58 C39 C40 C21 148.9(4)
C38 C39 C40 C41 -149.4(4)
C58 C39 C40 C41 -1.4(5)
C21 C40 C41 C42 -4.8(6)
C39 C40 C41 C42 145.3(4)
C21 C40 C41 C59 -148.9(4)
C39 C40 C41 C59 1.2(5)
C59 C41 C42 C43 142.0(4)
C40 C41 C42 C43 1.8(6)
C59 C41 C42 C62 2.7(6)
C40 C41 C42 C62 -137.4(4)
C23 C22 C43 C44 -20.2(5)
C21 C22 C43 C44 134.4(4)
C23 C22 C43 C42 -164.6(4)
C21 C22 C43 C42 -10.0(6)
C41 C42 C43 C22 5.6(6)
C62 C42 C43 C22 149.0(4)
C41 C42 C43 C44 -143.3(4)
C62 C42 C43 C44 0.0(4)
C24 C25 C44 C45 160.5(4)
C26 C25 C44 C45 10.2(6)
C24 C25 C44 C43 18.9(5)
C26 C25 C44 C43 -131.4(4)
C22 C43 C44 C25 -1.6(6)
C42 C43 C44 C25 147.7(4)
C22 C43 C44 C45 -147.6(4)
C42 C43 C44 C45 1.7(4)
C25 C44 C45 C46 -6.2(6)
C43 C44 C45 C46 139.2(4)
C25 C44 C45 C62 -148.2(4)
C43 C44 C45 C62 -2.9(4)
C44 C45 C46 C64 -140.2(4)
C62 C45 C46 C64 -2.7(6)
C44 C45 C46 C47 -1.4(6)
C62 C45 C46 C47 136.1(4)
C27 C26 C47 C48 -11.9(6)
C25 C26 C47 C48 141.7(4)
C27 C26 C47 C46 -155.0(4)
C25 C26 C47 C46 -1.3(5)
C45 C46 C47 C26 5.2(6)
C64 C46 C47 C26 148.2(4)
C45 C46 C47 C48 -141.7(4)
C64 C46 C47 C48 1.3(4)
C26 C47 C48 C49 -2.3(6)
C46 C47 C48 C49 145.1(4)
C26 C47 C48 C65 -149.2(4)
C46 C47 C48 C65 -1.7(4)
C47 C48 C49 C28 12.6(6)
C65 C48 C49 C28 154.2(4)
C47 C48 C49 C50 -144.2(4)
C65 C48 C49 C50 -2.5(6)
C27 C28 C49 C48 -8.9(6)
C29 C28 C49 C48 -162.3(4)
C27 C28 C49 C50 147.0(4)
C29 C28 C49 C50 -6.4(6)
C48 C49 C50 C51 156.4(4)
C28 C49 C50 C51 -0.2(6)
C48 C49 C50 C67 5.7(5)
C28 C49 C50 C67 -150.9(4)
C67 C50 C51 C31 157.6(4)
C49 C50 C51 C31 5.8(6)
C67 C50 C51 C52 12.6(6)
C49 C50 C51 C52 -139.3(4)
C29 C31 C51 C50 -4.8(6)
C32 C31 C51 C50 -150.5(4)
C29 C31 C51 C52 144.3(4)
C32 C31 C51 C52 -1.5(5)
C50 C51 C52 C53 2.0(6)
C31 C51 C52 C53 -146.9(4)
C50 C51 C52 C33 148.5(4)
C31 C51 C52 C33 -0.5(5)
C34 C33 C52 C53 5.4(6)
C32 C33 C52 C53 147.9(4)
C34 C33 C52 C51 -140.2(4)
C32 C33 C52 C51 2.3(5)
C51 C52 C53 C68 -15.0(6)
C33 C52 C53 C68 -155.9(4)
C51 C52 C53 C54 135.5(4)
C33 C52 C53 C54 -5.5(6)
C36 C35 C54 C55 13.3(6)
C34 C35 C54 C55 154.3(4)
C36 C35 C54 C53 -135.9(4)
C34 C35 C54 C53 5.0(6)
C52 C53 C54 C55 -148.4(4)
C68 C53 C54 C55 1.2(6)
C52 C53 C54 C35 0.3(6)
C68 C53 C54 C35 149.9(4)
C35 C54 C55 C56 -12.7(6)
C53 C54 C55 C56 136.6(4)
C35 C54 C55 C70 -155.4(4)
C53 C54 C55 C70 -6.2(6)
C36 C37 C56 C55 14.7(6)
C38 C37 C56 C55 -135.6(4)
C36 C37 C56 C57 156.9(4)
C38 C37 C56 C57 6.6(6)
C54 C55 C56 C37 -1.4(6)
C70 C55 C56 C37 146.1(4)
C54 C55 C56 C57 -147.9(4)
C70 C55 C56 C57 -0.4(5)
C37 C56 C57 C58 -4.1(7)
C55 C56 C57 C58 142.3(4)
C37 C56 C57 C71 -147.2(4)
C55 C56 C57 C71 -0.7(5)
C71 C57 C58 C59 -1.7(7)
C56 C57 C58 C59 -140.1(4)
C71 C57 C58 C39 136.5(4)
C56 C57 C58 C39 -2.0(6)
C38 C39 C58 C57 5.5(6)
C40 C39 C58 C57 -141.8(4)
C38 C39 C58 C59 148.5(4)
C40 C39 C58 C59 1.2(5)
C57 C58 C59 C60 1.1(6)
C39 C58 C59 C60 -141.4(4)
C57 C58 C59 C41 142.1(4)
C39 C58 C59 C41 -0.4(5)
C42 C41 C59 C60 -3.4(6)
C40 C41 C59 C60 140.6(4)
C42 C41 C59 C58 -144.4(4)
C40 C41 C59 C58 -0.5(5)
C58 C59 C60 C72 0.2(6)
C41 C59 C60 C72 -136.1(4)
C58 C59 C60 C61 137.6(4)
C41 C59 C60 C61 1.3(6)
C59 C60 C61 C62 1.3(7)
C72 C60 C61 C62 142.7(4)
C59 C60 C61 C63 -140.0(4)
C72 C60 C61 C63 1.4(5)
C60 C61 C62 C45 -137.8(4)
C63 C61 C62 C45 -1.1(6)
C60 C61 C62 C42 -1.9(6)
C63 C61 C62 C42 134.8(4)
C46 C45 C62 C61 2.8(6)
C44 C45 C62 C61 144.1(4)
C46 C45 C62 C42 -138.4(4)
C44 C45 C62 C42 2.8(5)
C41 C42 C62 C61 -0.1(6)
C43 C42 C62 C61 -142.9(4)
C41 C42 C62 C45 141.0(4)
C43 C42 C62 C45 -1.8(5)
C62 C61 C63 C64 -0.7(6)
C60 C61 C63 C64 140.7(4)
C62 C61 C63 C73 -142.3(4)
C60 C61 C63 C73 -0.9(5)
C73 C63 C64 C46 138.2(4)
C61 C63 C64 C46 0.9(6)
C73 C63 C64 C65 1.1(6)
C61 C63 C64 C65 -136.2(4)
C45 C46 C64 C63 0.9(6)
C47 C46 C64 C63 -142.2(4)
C45 C46 C64 C65 142.8(4)
C47 C46 C64 C65 -0.2(4)
C63 C64 C65 C66 -2.5(6)
C46 C64 C65 C66 -144.5(4)
C63 C64 C65 C48 141.2(4)
C46 C64 C65 C48 -0.8(5)
C49 C48 C65 C66 -0.7(6)
C47 C48 C65 C66 145.1(4)
C49 C48 C65 C64 -144.2(4)
C47 C48 C65 C64 1.6(4)
C64 C65 C66 C74 1.3(6)
C48 C65 C66 C74 -138.2(4)
C64 C65 C66 C67 140.4(4)
C48 C65 C66 C67 0.9(6)
C51 C50 C67 C68 -14.2(6)
C49 C50 C67 C68 137.0(4)
C51 C50 C67 C66 -156.9(4)
C49 C50 C67 C66 -5.7(6)
C65 C66 C67 C50 2.4(6)
C74 C66 C67 C50 145.6(4)
C65 C66 C67 C68 -144.7(4)
C74 C66 C67 C68 -1.5(5)
C52 C53 C68 C67 13.4(6)
C54 C53 C68 C67 -136.8(4)
C52 C53 C68 C69 154.8(4)
C54 C53 C68 C69 4.6(6)
C50 C67 C68 C53 1.2(7)
C66 C67 C68 C53 148.4(4)
C50 C67 C68 C69 -144.8(4)
C66 C67 C68 C69 2.4(5)
C53 C68 C69 C70 -5.7(6)
C67 C68 C69 C70 140.2(4)
C53 C68 C69 C74 -148.3(4)
C67 C68 C69 C74 -2.4(5)
C74 C69 C70 C71 0.2(6)
C68 C69 C70 C71 -138.3(4)
C74 C69 C70 C55 139.3(4)
C68 C69 C70 C55 0.8(6)
C54 C55 C70 C69 5.2(6)
C56 C55 C70 C69 -141.9(4)
C54 C55 C70 C71 148.5(4)
C56 C55 C70 C71 1.4(5)
C58 C57 C71 C72 0.9(7)
C56 C57 C71 C72 143.7(4)
C58 C57 C71 C70 -141.2(4)
C56 C57 C71 C70 1.5(5)
C69 C70 C71 C72 -0.5(6)
C55 C70 C71 C72 -143.5(4)
C69 C70 C71 C57 141.2(4)
C55 C70 C71 C57 -1.8(5)
C57 C71 C72 C60 0.4(7)
C70 C71 C72 C60 137.6(5)
C57 C71 C72 C73 -136.6(5)
C70 C71 C72 C73 0.5(6)
C59 C60 C72 C71 -1.0(7)
C61 C60 C72 C71 -142.7(4)
C59 C60 C72 C73 140.4(4)
C61 C60 C72 C73 -1.3(5)
C64 C63 C73 C74 1.3(6)
C61 C63 C73 C74 143.0(4)
C64 C63 C73 C72 -141.5(4)
C61 C63 C73 C72 0.1(5)
C71 C72 C73 C74 -0.2(6)
C60 C72 C73 C74 -142.3(4)
C71 C72 C73 C63 142.7(4)
C60 C72 C73 C63 0.7(5)
C63 C73 C74 C66 -2.5(6)
C72 C73 C74 C66 136.0(4)
C63 C73 C74 C69 -138.6(4)
C72 C73 C74 C69 -0.1(6)
C65 C66 C74 C73 1.1(6)
C67 C66 C74 C73 -141.5(4)
C65 C66 C74 C69 142.6(4)
C67 C66 C74 C69 0.0(5)
C70 C69 C74 C73 0.2(6)
C68 C69 C74 C73 142.7(4)
C70 C69 C74 C66 -141.0(4)
C68 C69 C74 C66 1.5(5)
C11 C12 C75 N1 74.8(4)
C13 C12 C75 N1 -48.2(5)
C1 C12 C75 N1 -166.5(3)
C11 C12 C75 C76 -101.0(5)
C13 C12 C75 C76 135.9(4)
C1 C12 C75 C76 17.6(6)
N1 C75 C76 C77 0.1(7)
C12 C75 C76 C77 175.6(4)
C75 C76 C77 C78 0.2(8)
C76 C77 C78 C79 -0.2(8)
C77 C78 C79 N1 0.0(8)
C77 C78 C79 C80 179.1(5)
N1 C79 C80 C81 106.9(5)
C78 C79 C80 C81 -72.3(6)
N1 C79 C80 C82 -13.3(6)
C78 C79 C80 C82 167.5(5)
N1 C79 C80 C83 -133.1(4)
C78 C79 C80 C83 47.6(6)
C10 C9 C84 N2B 107.1(9)
C30 C9 C84 N2B -129.7(9)
C8 C9 C84 N2B -18.2(9)
C10 C9 C84 N2A 89.9(6)
C30 C9 C84 N2A -146.9(5)
C8 C9 C84 N2A -35.4(6)
C10 C9 C84 C85 -82.7(5)
C30 C9 C84 C85 40.5(5)
C8 C9 C84 C85 152.0(4)
N2B C84 C85 C86 -7.0(9)
N2A C84 C85 C86 10.6(8)
C9 C84 C85 C86 -178.0(4)
C84 C85 C86 C87 -2.0(7)
C85 C86 C87 C88B 12.7(12)
C85 C86 C87 C88A -6.6(8)
C88B C87 C88A N2A -91(3)
C86 C87 C88A N2A 8.3(10)
C88B C87 C88A C89A 84(3)
C86 C87 C88A C89A -176.9(6)
N2A C88A C89A C91A -156.4(9)
C87 C88A C89A C91A 28.6(12)
N2A C88A C89A C90A -36.8(10)
C87 C88A C89A C90A 148.3(7)
N2A C88A C89A C92A 83.5(11)
C87 C88A C89A C92A -91.5(10)
O6 C93 C94 C95 -36.3(5)
C93 C94 C95 C96 39.1(5)
C94 C95 C96 O6 -27.8(5)
C100 C97 C98 O7 19(3)
O7 C99 C100 C97 -4(4)
C98 C97 C100 C99 -9(3)
O8B C101 C102 C103 -26(2)
C101 C102 C103 C104 8(3)
C102 C103 C104 O8B 12(4)
O8A C105 C106 C107 17.4(16)
C105 C106 C107 C108 -29.1(13)
C106 C107 C108 O8A 31.1(10)
C86 C87 C88B N2B -13.5(19)
C88A C87 C88B N2B 77(3)
C86 C87 C88B C89B 174.4(10)
C88A C87 C88B C89B -95(3)
C87 C88B C89B C90B -166.2(16)
N2B C88B C89B C90B 21(2)
C87 C88B C89B C92B -43.8(18)
N2B C88B C89B C92B 143.7(14)
C87 C88B C89B C91B 77.4(18)
N2B C88B C89B C91B -95.1(17)
C78 C79 N1 C75 0.3(6)
C80 C79 N1 C75 -178.9(4)
C76 C75 N1 C79 -0.3(6)
C12 C75 N1 C79 -176.2(4)
C89A C88A N2A C84 -176.1(7)
C87 C88A N2A C84 -0.9(11)
N2B C84 N2A C88A 48(3)
C85 C84 N2A C88A -8.8(11)
C9 C84 N2A C88A 179.3(6)
O2 C4 O3 C5 73.1(4)
C3 C4 O3 C5 -167.0(3)
C20 C4 O3 C5 -57.2(5)
O4 C5 O3 C4 -53.3(5)
C23 C5 O3 C4 74.4(4)
C6 C5 O3 C4 -178.0(3)
C94 C93 O6 C96 19.6(5)
C95 C96 O6 C93 5.7(5)
C97 C98 O7 C99 -24(3)
C100 C99 O7 C98 18(3)
C102 C101 O8B C104 33(3)
C103 C104 O8B C101 -30(4)
C106 C105 O8A C108 2.2(15)
C107 C108 O8A C105 -21.9(12)
N2A C84 N2B C88B -125(4)
C85 C84 N2B C88B 7.1(17)
C9 C84 N2B C88B 177.7(10)
C87 C88B N2B C84 3(2)
C89B C88B N2B C84 175.6(12)
